data_1513699
loop_
_publ_author_name
'Bhalla, Rajiv'
'Darby, Christine'
'Levason, William'
'Luthra, Sajinder K.'
'McRobbie, Graeme'
'Reid, Gillian'
'Sanderson, George'
'Zhang, Wenjian'

_publ_section_title
;
 Triaza-macrocyclic complexes of aluminium, gallium and indium halides:
 fast 18F and 19F incorporation via halide exchange under mild conditions
 in aqueous solution
;
_journal_issue 1
_journal_name_full 'Chemical Science'
_journal_page_first 381
_journal_paper_doi 10.1039/c3sc52104d
_journal_volume 5
_journal_year 2014
_chemical_formula_moiety 'C9 H21 Cl3 Ga N3'
_chemical_formula_sum 'C9 H21 Cl3 Ga N3'
_chemical_formula_weight 347.36
_chemical_name_systematic
;
trichloro(1,4,7-trimethyl-1,4,7-triazacyclononane)galliun(III)
;
_space_group_IT_number 14
_space_group_name_Hall '-P 2ybc'
_symmetry_cell_setting monoclinic
_symmetry_space_group_name_Hall '-P 2ybc'
_symmetry_space_group_name_H-M 'P 1 21/c 1'
_atom_sites_solution_hydrogens geom
_atom_sites_solution_primary direct
_atom_sites_solution_secondary difmap
_audit_creation_date 2012-08-10
_audit_creation_method 'SHELXL-97 + hand edit'
_audit_update_record '2012-10-15 Minor changes. mw'
_cell_angle_alpha 90.00
_cell_angle_beta 90.239(6)
_cell_angle_gamma 90.00
_cell_formula_units_Z 4
_cell_length_a 12.173(3)
_cell_length_b 7.2253(10)
_cell_length_c 15.696(6)
_cell_measurement_reflns_used 5847
_cell_measurement_temperature 100(2)
_cell_measurement_theta_max 27.5
_cell_measurement_theta_min 3.1
_cell_volume 1380.5(7)
_computing_cell_refinement 'CrystalClear-SM Expert 2.0 r7 (Rigaku, 2011)'
_computing_data_collection 'CrystalClear-SM Expert 2.0 r7 (Rigaku, 2011)'
_computing_data_reduction 'CrystalClear-SM Expert 2.0 r7 (Rigaku, 2011)'
_computing_structure_refinement 'SHELXL-97 (Sheldrick, 2008)'
_computing_structure_solution 'SHELXS-97 (Sheldrick, 1997)'
_diffrn_ambient_temperature 100(2)
_diffrn_detector 'CCD plate'
_diffrn_detector_type 'Rigaku HG Saturn724+ (2x2 bin mode)'
_diffrn_measured_fraction_theta_full 0.992
_diffrn_measured_fraction_theta_max 0.992
_diffrn_measurement_device 'Four-circle \k diffractometer'
_diffrn_measurement_device_type 'Rigaku AFC12 '
_diffrn_measurement_method 'Profile data from \w-scans'
_diffrn_radiation_collimation 'Confocal mirrors, VHF VariMax '
_diffrn_radiation_type MoK\a
_diffrn_radiation_wavelength 0.71073
_diffrn_reflns_av_R_equivalents 0.0223
_diffrn_reflns_av_sigmaI/netI 0.0288
_diffrn_reflns_limit_h_max 15
_diffrn_reflns_limit_h_min -15
_diffrn_reflns_limit_k_max 9
_diffrn_reflns_limit_k_min -5
_diffrn_reflns_limit_l_max 12
_diffrn_reflns_limit_l_min -20
_diffrn_reflns_number 6378
_diffrn_reflns_theta_full 27.48
_diffrn_reflns_theta_max 27.48
_diffrn_reflns_theta_min 3.10
_diffrn_source 'Rotating anode X-ray tube'
_diffrn_source_type 'Rigaku FR-E+ Superbright'
_diffrn_standards_number 0
_exptl_absorpt_coefficient_mu 2.552
_exptl_absorpt_correction_T_max 1.000
_exptl_absorpt_correction_T_min 0.820
_exptl_absorpt_correction_type multi-scan
_exptl_absorpt_process_details
;
Jacobson, R. (1998). REQAB. Private communication to the
Rigaku Corporation, Tokyo, Japan.
;
_exptl_crystal_colour colourless
_exptl_crystal_density_diffrn 1.671
_exptl_crystal_density_method 'not measured'
_exptl_crystal_description block
_exptl_crystal_F_000 712
_exptl_crystal_size_max 0.11
_exptl_crystal_size_mid 0.07
_exptl_crystal_size_min 0.03
_refine_diff_density_max 0.430
_refine_diff_density_min -0.389
_refine_diff_density_rms 0.071
_refine_ls_extinction_method none
_refine_ls_goodness_of_fit_ref 1.052
_refine_ls_hydrogen_treatment constr
_refine_ls_matrix_type full
_refine_ls_number_parameters 148
_refine_ls_number_reflns 3150
_refine_ls_number_restraints 0
_refine_ls_restrained_S_all 1.052
_refine_ls_R_factor_all 0.0244
_refine_ls_R_factor_gt 0.0211
_refine_ls_shift/su_max 0.001
_refine_ls_shift/su_mean 0.000
_refine_ls_structure_factor_coef Fsqd
_refine_ls_weighting_details 'w=1/[\s^2^(Fo^2^)+(0.0259P)^2^+0.4027P] where P=(Fo^2^+2Fc^2^)/3'
_refine_ls_weighting_scheme calc
_refine_ls_wR_factor_gt 0.0521
_refine_ls_wR_factor_ref 0.0534
_reflns_number_gt 2850
_reflns_number_total 3150
_reflns_threshold_expression I>2\s(I)
_cod_data_source_file c3sc52104d.txt
_cod_data_source_block 12gws011ra1a
_cod_depositor_comments
;
The following automatic conversions were performed:

'_symmetry_cell_setting' value 'Monoclinic' changed to 'monoclinic'
according to
/usr/data/users/saulius/automatic-downloads/current/RSC/lib/dictionaries/cif_core.dic
dictionary named 'cif_core.dic' version 2.4.2 from 2011-04-26.

Automatic conversion script
Id: cif_fix_values 2281 2013-09-26 08:29:07Z andrius 
;
_cod_original_cell_volume 1380.5(6)
_cod_original_sg_symbol_H-M 'P 21/c'
_cod_database_code 1513699

loop_
_symmetry_equiv_pos_as_xyz
'x, y, z'
'-x, y+1/2, -z+1/2'
'-x, -y, -z'
'x, -y-1/2, z-1/2'

loop_
_atom_site_label
_atom_site_type_symbol
_atom_site_fract_x
_atom_site_fract_y
_atom_site_fract_z
_atom_site_U_iso_or_equiv
_atom_site_adp_type
_atom_site_occupancy
_atom_site_symmetry_multiplicity
_atom_site_calc_flag
_atom_site_refinement_flags
Ga1 Ga 0.743348(13) 0.04238(2) 0.125659(10) 0.00905(6) Uani 1 1 d .
Cl1 Cl 0.75143(3) -0.03855(6) 0.26843(2) 0.01768(9) Uani 1 1 d .
Cl2 Cl 0.59125(3) -0.13844(5) 0.09701(2) 0.01337(8) Uani 1 1 d .
Cl3 Cl 0.86748(3) -0.18277(5) 0.08281(3) 0.01713(9) Uani 1 1 d .
N1 N 0.87437(10) 0.24415(17) 0.14220(8) 0.0115(2) Uani 1 1 d .
N2 N 0.74450(10) 0.16112(18) -0.00312(8) 0.0118(3) Uani 1 1 d .
N3 N 0.64202(10) 0.28357(17) 0.14795(8) 0.0100(2) Uani 1 1 d .
C1 C 0.90219(12) 0.3318(2) 0.05842(10) 0.0135(3) Uani 1 1 d .
H1A H 0.9829 0.3455 0.0541 0.016 Uiso 1 1 calc R
H1B H 0.8692 0.4569 0.0558 0.016 Uiso 1 1 calc R
C2 C 0.86053(12) 0.2174(2) -0.01638(10) 0.0144(3) Uani 1 1 d .
H2A H 0.8661 0.2910 -0.0694 0.017 Uiso 1 1 calc R
H2B H 0.9069 0.1058 -0.0228 0.017 Uiso 1 1 calc R
C3 C 0.66958(13) 0.3253(2) -0.00702(9) 0.0146(3) Uani 1 1 d .
H3A H 0.6304 0.3264 -0.0624 0.017 Uiso 1 1 calc R
H3B H 0.7135 0.4403 -0.0029 0.017 Uiso 1 1 calc R
C4 C 0.58664(12) 0.3199(2) 0.06491(9) 0.0126(3) Uani 1 1 d .
H4A H 0.5473 0.4397 0.0677 0.015 Uiso 1 1 calc R
H4B H 0.5319 0.2216 0.0535 0.015 Uiso 1 1 calc R
C5 C 0.71338(12) 0.4436(2) 0.17282(10) 0.0125(3) Uani 1 1 d .
H5A H 0.6776 0.5132 0.2194 0.015 Uiso 1 1 calc R
H5B H 0.7210 0.5281 0.1235 0.015 Uiso 1 1 calc R
C6 C 0.82662(13) 0.3823(2) 0.20196(10) 0.0143(3) Uani 1 1 d .
H6A H 0.8757 0.4914 0.2055 0.017 Uiso 1 1 calc R
H6B H 0.8215 0.3273 0.2596 0.017 Uiso 1 1 calc R
C7 C 0.97579(12) 0.1669(2) 0.18194(11) 0.0170(3) Uani 1 1 d .
H7A H 1.0267 0.2680 0.1954 0.026 Uiso 1 1 calc R
H7B H 1.0109 0.0809 0.1422 0.026 Uiso 1 1 calc R
H7C H 0.9566 0.1011 0.2344 0.026 Uiso 1 1 calc R
C8 C 0.71291(14) 0.0262(2) -0.07028(10) 0.0182(3) Uani 1 1 d .
H8A H 0.7283 0.0790 -0.1265 0.027 Uiso 1 1 calc R
H8B H 0.6343 -0.0015 -0.0658 0.027 Uiso 1 1 calc R
H8C H 0.7553 -0.0880 -0.0628 0.027 Uiso 1 1 calc R
C9 C 0.55554(12) 0.2536(2) 0.21300(9) 0.0145(3) Uani 1 1 d .
H9A H 0.5063 0.3609 0.2142 0.022 Uiso 1 1 calc R
H9B H 0.5899 0.2379 0.2691 0.022 Uiso 1 1 calc R
H9C H 0.5134 0.1423 0.1986 0.022 Uiso 1 1 calc R

loop_
_atom_site_aniso_label
_atom_site_aniso_U_11
_atom_site_aniso_U_22
_atom_site_aniso_U_33
_atom_site_aniso_U_23
_atom_site_aniso_U_13
_atom_site_aniso_U_12
Ga1 0.00759(9) 0.00882(9) 0.01076(9) 0.00024(6) 0.00069(6) 0.00029(6)
Cl1 0.01672(18) 0.0221(2) 0.01419(18) 0.00678(15) -0.00150(14) 0.00066(15)
Cl2 0.01029(16) 0.01225(17) 0.01757(17) -0.00059(14) 0.00044(13) -0.00219(13)
Cl3 0.01168(17) 0.01015(17) 0.0296(2) -0.00191(15) 0.00512(15) 0.00125(13)
N1 0.0087(6) 0.0113(6) 0.0143(6) -0.0005(5) -0.0008(5) 0.0005(5)
N2 0.0106(6) 0.0142(6) 0.0105(6) -0.0002(5) 0.0012(5) -0.0008(5)
N3 0.0081(5) 0.0111(6) 0.0108(6) -0.0005(5) 0.0003(4) 0.0009(5)
C1 0.0114(7) 0.0125(7) 0.0166(7) 0.0006(6) 0.0029(6) -0.0024(6)
C2 0.0122(7) 0.0164(7) 0.0148(7) 0.0019(6) 0.0048(6) -0.0021(6)
C3 0.0153(7) 0.0159(8) 0.0126(7) 0.0034(6) -0.0001(6) 0.0009(6)
C4 0.0104(7) 0.0143(7) 0.0130(7) 0.0015(6) -0.0022(5) 0.0022(6)
C5 0.0119(7) 0.0098(7) 0.0160(7) -0.0034(6) -0.0014(6) 0.0005(6)
C6 0.0127(7) 0.0146(7) 0.0156(7) -0.0036(6) -0.0006(6) 0.0005(6)
C7 0.0101(7) 0.0158(7) 0.0252(8) -0.0003(7) -0.0050(6) 0.0013(6)
C8 0.0182(8) 0.0260(9) 0.0104(7) -0.0065(7) 0.0012(6) -0.0046(7)
C9 0.0121(7) 0.0179(8) 0.0135(7) -0.0013(6) 0.0043(5) 0.0010(6)

loop_
_atom_type_symbol
_atom_type_description
_atom_type_scat_dispersion_real
_atom_type_scat_dispersion_imag
_atom_type_scat_source
C C 0.0033 0.0016 'International Tables Vol C Tables 4.2.6.8 and 6.1.1.4'
H H 0.0000 0.0000 'International Tables Vol C Tables 4.2.6.8 and 6.1.1.4'
N N 0.0061 0.0033 'International Tables Vol C Tables 4.2.6.8 and 6.1.1.4'
Cl Cl 0.1484 0.1585 'International Tables Vol C Tables 4.2.6.8 and 6.1.1.4'
Ga Ga 0.2307 1.6083 'International Tables Vol C Tables 4.2.6.8 and 6.1.1.4'

loop_
_geom_angle_atom_site_label_1
_geom_angle_atom_site_label_2
_geom_angle_atom_site_label_3
_geom_angle
N3 Ga1 N1 81.90(5)
N3 Ga1 N2 80.80(5)
N1 Ga1 N2 80.83(5)
N3 Ga1 Cl2 91.72(4)
N1 Ga1 Cl2 171.64(4)
N2 Ga1 Cl2 92.87(4)
N3 Ga1 Cl1 93.94(4)
N1 Ga1 Cl1 91.46(4)
N2 Ga1 Cl1 171.18(4)
Cl2 Ga1 Cl1 94.377(16)
N3 Ga1 Cl3 169.43(3)
N1 Ga1 Cl3 91.52(4)
N2 Ga1 Cl3 90.03(4)
Cl2 Ga1 Cl3 93.98(2)
Cl1 Ga1 Cl3 94.488(19)
C6 N1 C7 108.20(12)
C6 N1 C1 111.06(12)
C7 N1 C1 109.61(12)
C6 N1 Ga1 103.68(9)
C7 N1 Ga1 113.88(9)
C1 N1 Ga1 110.27(9)
C8 N2 C2 108.90(12)
C8 N2 C3 109.59(12)
C2 N2 C3 110.88(12)
C8 N2 Ga1 113.21(10)
C2 N2 Ga1 104.22(9)
C3 N2 Ga1 109.93(9)
C9 N3 C4 107.93(11)
C9 N3 C5 110.21(12)
C4 N3 C5 110.62(12)
C9 N3 Ga1 113.57(9)
C4 N3 Ga1 104.88(9)
C5 N3 Ga1 109.49(9)
N1 C1 C2 111.83(12)
N1 C1 H1A 109.2
C2 C1 H1A 109.2
N1 C1 H1B 109.2
C2 C1 H1B 109.2
H1A C1 H1B 107.9
N2 C2 C1 110.79(12)
N2 C2 H2A 109.5
C1 C2 H2A 109.5
N2 C2 H2B 109.5
C1 C2 H2B 109.5
H2A C2 H2B 108.1
N2 C3 C4 110.85(12)
N2 C3 H3A 109.5
C4 C3 H3A 109.5
N2 C3 H3B 109.5
C4 C3 H3B 109.5
H3A C3 H3B 108.1
N3 C4 C3 110.83(12)
N3 C4 H4A 109.5
C3 C4 H4A 109.5
N3 C4 H4B 109.5
C3 C4 H4B 109.5
H4A C4 H4B 108.1
N3 C5 C6 112.25(12)
N3 C5 H5A 109.2
C6 C5 H5A 109.2
N3 C5 H5B 109.2
C6 C5 H5B 109.2
H5A C5 H5B 107.9
N1 C6 C5 111.25(12)
N1 C6 H6A 109.4
C5 C6 H6A 109.4
N1 C6 H6B 109.4
C5 C6 H6B 109.4
H6A C6 H6B 108.0
N1 C7 H7A 109.5
N1 C7 H7B 109.5
H7A C7 H7B 109.5
N1 C7 H7C 109.5
H7A C7 H7C 109.5
H7B C7 H7C 109.5
N2 C8 H8A 109.5
N2 C8 H8B 109.5
H8A C8 H8B 109.5
N2 C8 H8C 109.5
H8A C8 H8C 109.5
H8B C8 H8C 109.5
N3 C9 H9A 109.5
N3 C9 H9B 109.5
H9A C9 H9B 109.5
N3 C9 H9C 109.5
H9A C9 H9C 109.5
H9B C9 H9C 109.5

loop_
_geom_bond_atom_site_label_1
_geom_bond_atom_site_label_2
_geom_bond_distance
Ga1 N3 2.1644(13)
Ga1 N1 2.1755(13)
Ga1 N2 2.1960(14)
Ga1 Cl2 2.3087(5)
Ga1 Cl1 2.3177(9)
Ga1 Cl3 2.3217(5)
N1 C6 1.4896(19)
N1 C7 1.4894(19)
N1 C1 1.4994(19)
N2 C8 1.485(2)
N2 C2 1.4853(18)
N2 C3 1.498(2)
N3 C9 1.4853(18)
N3 C4 1.4884(19)
N3 C5 1.4971(19)
C1 C2 1.521(2)
C1 H1A 0.9900
C1 H1B 0.9900
C2 H2A 0.9900
C2 H2B 0.9900
C3 C4 1.518(2)
C3 H3A 0.9900
C3 H3B 0.9900
C4 H4A 0.9900
C4 H4B 0.9900
C5 C6 1.517(2)
C5 H5A 0.9900
C5 H5B 0.9900
C6 H6A 0.9900
C6 H6B 0.9900
C7 H7A 0.9800
C7 H7B 0.9800
C7 H7C 0.9800
C8 H8A 0.9800
C8 H8B 0.9800
C8 H8C 0.9800
C9 H9A 0.9800
C9 H9B 0.9800
C9 H9C 0.9800

loop_
_geom_torsion_atom_site_label_1
_geom_torsion_atom_site_label_2
_geom_torsion_atom_site_label_3
_geom_torsion_atom_site_label_4
_geom_torsion
C6 N1 C1 C2 -132.64(13)
C7 N1 C1 C2 107.86(14)
Ga1 N1 C1 C2 -18.28(14)
C8 N2 C2 C1 -171.13(12)
C3 N2 C2 C1 68.21(15)
Ga1 N2 C2 C1 -50.03(13)
N1 C1 C2 N2 47.27(17)
C8 N2 C3 C4 104.50(15)
C2 N2 C3 C4 -135.24(13)
Ga1 N2 C3 C4 -20.53(15)
C9 N3 C4 C3 -172.10(13)
C5 N3 C4 C3 67.26(16)
Ga1 N3 C4 C3 -50.70(14)
N2 C3 C4 N3 48.76(17)
C9 N3 C5 C6 107.78(14)
C4 N3 C5 C6 -132.94(13)
Ga1 N3 C5 C6 -17.83(15)
C7 N1 C6 C5 -170.51(12)
C1 N1 C6 C5 69.15(16)
Ga1 N1 C6 C5 -49.26(13)
N3 C5 C6 N1 46.70(17)
